data_2233795
loop_
_publ_author_name
'Jacob, Jinsa Mary'
'Kurup, M. R. Prathapachandra'

_publ_section_title
;
 (2<i>E</i>)-2-(5-Bromo-2-hydroxy-3-methoxybenzylidene)-<i>N</i>-cyclohexylhydrazinecarbothioamide
;
_journal_coeditor_code FJ2514
_journal_issue 3
_journal_name_full 'Acta Crystallographica Section E'
_journal_page_first o836
_journal_page_last o837
_journal_paper_doi 10.1107/S1600536812007039
_journal_volume 68
_journal_year 2012
_chemical_formula_iupac 'C15 H20 Br N3 O2 S'
_chemical_formula_moiety 'C15 H20 Br N3 O2 S'
_chemical_formula_sum 'C15 H20 Br N3 O2 S'
_chemical_formula_weight 386.31
_chemical_name_systematic
;
(2<i>E</i>)-2-(5-Bromo-2-hydroxy-3-methoxybenzylidene)-<i>N</i>-
cyclohexylhydrazinecarbothioamide
;
_space_group_IT_number 2
_symmetry_cell_setting triclinic
_symmetry_space_group_name_Hall '-P 1'
_symmetry_space_group_name_H-M 'P -1'
_atom_sites_solution_hydrogens geom
_atom_sites_solution_primary direct
_atom_sites_solution_secondary difmap
_cell_angle_alpha 75.194(4)
_cell_angle_beta 86.493(3)
_cell_angle_gamma 83.489(3)
_cell_formula_units_Z 2
_cell_length_a 5.7883(4)
_cell_length_b 11.4120(10)
_cell_length_c 13.1312(12)
_cell_measurement_reflns_used 6391
_cell_measurement_temperature 296(2)
_cell_measurement_theta_max 27.885
_cell_measurement_theta_min 2.741
_cell_volume 832.72(12)
_computing_cell_refinement 'APEX2 and SAINT (Bruker, 2004)'
_computing_data_collection 'APEX2 (Bruker, 2004)'
_computing_data_reduction 'SAINT and XPREP (Bruker, 2004)'
_computing_molecular_graphics 'SHELXTL (Sheldrick, 2008) and ORTEP-3 (Farrugia, 1997)'
_computing_publication_material 'SHELXL97 (Sheldrick, 2008) and publCIF (Westrip, 2010)'
_computing_structure_refinement 'SHELXL97 (Sheldrick, 2008)'
_computing_structure_solution 'SIR92 (Altomare <i>et al.</i>, 1993)'
_diffrn_ambient_temperature 296(2)
_diffrn_detector_area_resol_mean 8.33
_diffrn_measured_fraction_theta_full 0.995
_diffrn_measured_fraction_theta_max 0.995
_diffrn_measurement_device_type 'Bruker APEXII CCD'
_diffrn_measurement_method '\w and \f scan'
_diffrn_radiation_monochromator graphite
_diffrn_radiation_source 'fine-focus sealed tube'
_diffrn_radiation_type MoK\a
_diffrn_radiation_wavelength 0.71073
_diffrn_reflns_av_R_equivalents 0.0699
_diffrn_reflns_av_sigmaI/netI 0.0535
_diffrn_reflns_limit_h_max 6
_diffrn_reflns_limit_h_min -6
_diffrn_reflns_limit_k_max 13
_diffrn_reflns_limit_k_min -13
_diffrn_reflns_limit_l_max 15
_diffrn_reflns_limit_l_min -15
_diffrn_reflns_number 12149
_diffrn_reflns_theta_full 25.00
_diffrn_reflns_theta_max 25.00
_diffrn_reflns_theta_min 2.74
_diffrn_standards_decay_% 0
_diffrn_standards_interval_count 0
_diffrn_standards_number 0
_exptl_absorpt_coefficient_mu 2.604
_exptl_absorpt_correction_T_max 0.5622
_exptl_absorpt_correction_T_min 0.5089
_exptl_absorpt_correction_type multi-scan
_exptl_absorpt_process_details '(SADABS; Bruker, 2004)'
_exptl_crystal_colour colourless
_exptl_crystal_density_diffrn 1.541
_exptl_crystal_density_method 'not measured'
_exptl_crystal_description block
_exptl_crystal_F_000 396
_exptl_crystal_size_max 0.30
_exptl_crystal_size_mid 0.25
_exptl_crystal_size_min 0.25
_refine_diff_density_max 0.273
_refine_diff_density_min -0.413
_refine_ls_extinction_coef 0.0142(18)
_refine_ls_extinction_expression Fc^*^=kFc[1+0.001xFc^2^\l^3^/sin(2\q)]^-1/4^
_refine_ls_extinction_method 'SHELXL97 (Sheldrick, 2008)'
_refine_ls_goodness_of_fit_ref 1.119
_refine_ls_hydrogen_treatment mixed
_refine_ls_matrix_type full
_refine_ls_number_parameters 213
_refine_ls_number_reflns 2923
_refine_ls_number_restraints 3
_refine_ls_restrained_S_all 1.119
_refine_ls_R_factor_all 0.0418
_refine_ls_R_factor_gt 0.0347
_refine_ls_shift/su_max 0.001
_refine_ls_shift/su_mean 0.000
_refine_ls_structure_factor_coef Fsqd
_refine_ls_weighting_details 'calc w=1/[\s^2^(Fo^2^)+(0.0194P)^2^+0.6265P] where P=(Fo^2^+2Fc^2^)/3'
_refine_ls_weighting_scheme calc
_refine_ls_wR_factor_gt 0.0929
_refine_ls_wR_factor_ref 0.0980
_reflns_number_gt 2521
_reflns_number_total 2923
_reflns_threshold_expression I>2sigma(I)
_cod_data_source_file fj2514.cif
_cod_data_source_block I
_cod_database_code 2233795
_cod_database_fobs_code 2233795

loop_
_symmetry_equiv_pos_as_xyz
'x, y, z'
'-x, -y, -z'

loop_
_atom_site_type_symbol
_atom_site_label
_atom_site_fract_x
_atom_site_fract_y
_atom_site_fract_z
_atom_site_U_iso_or_equiv
_atom_site_adp_type
_atom_site_calc_flag
_atom_site_refinement_flags
_atom_site_occupancy
_atom_site_symmetry_multiplicity
Br Br1 -0.42662(6) 0.51878(3) 0.63154(3) 0.05382(17) Uani d . 1 1
S S1 0.75115(13) 0.88705(7) 0.80347(7) 0.0448(2) Uani d . 1 1
O O1 -0.1322(4) 0.2029(2) 0.97526(18) 0.0520(6) Uani d . 1 1
O O2 0.1901(4) 0.3362(2) 0.99890(19) 0.0471(6) Uani d D 1 1
N N1 0.2789(4) 0.6672(2) 0.8130(2) 0.0377(6) Uani d . 1 1
N N2 0.4703(4) 0.7170(2) 0.8316(2) 0.0398(6) Uani d D 1 1
N N3 0.3358(5) 0.8967(2) 0.7247(2) 0.0407(6) Uani d D 1 1
C C1 -0.0696(5) 0.5340(3) 0.7638(2) 0.0384(7) Uani d . 1 1
H H1 -0.0523 0.6089 0.7167 0.046 Uiso calc R 1 1
C C2 -0.2371(5) 0.4647(3) 0.7502(2) 0.0391(7) Uani d . 1 1
C C3 -0.2709(5) 0.3530(3) 0.8186(2) 0.0405(7) Uani d . 1 1
H H3 -0.3877 0.3081 0.8082 0.049 Uiso calc R 1 1
C C4 -0.1268(5) 0.3105(3) 0.9024(2) 0.0379(7) Uani d . 1 1
C C5 0.0459(5) 0.3795(3) 0.9177(2) 0.0358(7) Uani d . 1 1
C C6 0.0749(5) 0.4910(3) 0.8492(2) 0.0360(7) Uani d . 1 1
C C7 0.2600(5) 0.5588(3) 0.8659(2) 0.0370(7) Uani d . 1 1
H H7 0.3681 0.5218 0.9169 0.044 Uiso calc R 1 1
C C8 0.5028(5) 0.8331(3) 0.7839(2) 0.0350(7) Uani d . 1 1
C C9 0.3347(5) 1.0238(3) 0.6669(2) 0.0387(7) Uani d . 1 1
H H9 0.4949 1.0399 0.6439 0.046 Uiso calc R 1 1
C C10 0.1921(7) 1.0438(3) 0.5704(3) 0.0517(9) Uani d . 1 1
H H10A 0.0369 1.0206 0.5918 0.062 Uiso calc R 1 1
H H10B 0.2626 0.9922 0.5262 0.062 Uiso calc R 1 1
C C11 0.1758(8) 1.1755(4) 0.5079(3) 0.0687(11) Uani d . 1 1
H H11A 0.3286 1.1957 0.4788 0.082 Uiso calc R 1 1
H H11B 0.0734 1.1866 0.4496 0.082 Uiso calc R 1 1
C C12 0.0842(8) 1.2596(4) 0.5760(4) 0.0710(12) Uani d . 1 1
H H12A -0.0747 1.2451 0.5992 0.085 Uiso calc R 1 1
H H12B 0.0838 1.3435 0.5351 0.085 Uiso calc R 1 1
C C13 0.2320(7) 1.2397(3) 0.6707(3) 0.0602(10) Uani d . 1 1
H H13A 0.1675 1.2930 0.7145 0.072 Uiso calc R 1 1
H H13B 0.3882 1.2601 0.6476 0.072 Uiso calc R 1 1
C C14 0.2423(6) 1.1085(3) 0.7344(3) 0.0481(8) Uani d . 1 1
H H14A 0.3423 1.0969 0.7936 0.058 Uiso calc R 1 1
H H14B 0.0878 1.0898 0.7620 0.058 Uiso calc R 1 1
C C15 -0.2900(7) 0.1217(3) 0.9629(3) 0.0551(9) Uani d . 1 1
H H15A -0.4466 0.1577 0.9693 0.083 Uiso calc R 1 1
H H15B -0.2659 0.0468 1.0165 0.083 Uiso calc R 1 1
H H15C -0.2643 0.1055 0.8947 0.083 Uiso calc R 1 1
H H3' 0.211(4) 0.866(3) 0.723(3) 0.041(9) Uiso d D 1 1
H H2 0.576(5) 0.672(3) 0.868(2) 0.040(9) Uiso d D 1 1
H H2' 0.144(6) 0.277(2) 1.042(2) 0.055(11) Uiso d D 1 1

loop_
_atom_site_aniso_label
_atom_site_aniso_U_11
_atom_site_aniso_U_22
_atom_site_aniso_U_33
_atom_site_aniso_U_12
_atom_site_aniso_U_13
_atom_site_aniso_U_23
Br1 0.0582(3) 0.0553(3) 0.0480(2) -0.01859(17) -0.01714(16) -0.00386(17)
S1 0.0339(4) 0.0390(5) 0.0610(5) -0.0161(3) -0.0082(4) -0.0048(4)
O1 0.0655(15) 0.0405(13) 0.0502(14) -0.0291(11) -0.0122(11) 0.0010(11)
O2 0.0522(14) 0.0394(13) 0.0484(14) -0.0181(11) -0.0168(11) 0.0008(11)
N1 0.0335(13) 0.0323(14) 0.0491(15) -0.0107(10) -0.0055(11) -0.0096(12)
N2 0.0335(14) 0.0287(14) 0.0568(17) -0.0083(11) -0.0134(12) -0.0050(12)
N3 0.0372(15) 0.0336(14) 0.0506(16) -0.0158(11) -0.0100(12) -0.0019(12)
C1 0.0387(16) 0.0334(16) 0.0433(17) -0.0078(13) -0.0013(13) -0.0081(14)
C2 0.0411(17) 0.0388(17) 0.0390(17) -0.0107(13) -0.0054(13) -0.0088(14)
C3 0.0400(17) 0.0419(18) 0.0435(18) -0.0168(13) -0.0023(13) -0.0123(14)
C4 0.0413(17) 0.0338(16) 0.0396(17) -0.0147(13) 0.0013(13) -0.0068(13)
C5 0.0368(16) 0.0323(16) 0.0402(17) -0.0090(12) -0.0027(13) -0.0097(13)
C6 0.0351(16) 0.0311(16) 0.0443(17) -0.0081(12) -0.0020(13) -0.0117(13)
C7 0.0358(16) 0.0312(16) 0.0451(18) -0.0089(12) -0.0047(13) -0.0083(14)
C8 0.0333(15) 0.0342(16) 0.0393(17) -0.0099(12) 0.0014(12) -0.0103(13)
C9 0.0399(16) 0.0325(16) 0.0429(17) -0.0129(12) -0.0049(13) -0.0030(13)
C10 0.066(2) 0.044(2) 0.0432(19) -0.0136(16) -0.0122(16) -0.0028(15)
C11 0.094(3) 0.050(2) 0.054(2) -0.014(2) -0.016(2) 0.0069(19)
C12 0.067(3) 0.044(2) 0.086(3) -0.0003(18) 0.001(2) 0.010(2)
C13 0.071(3) 0.0349(19) 0.075(3) -0.0115(17) 0.014(2) -0.0166(18)
C14 0.057(2) 0.0419(19) 0.048(2) -0.0148(15) 0.0006(16) -0.0106(15)
C15 0.064(2) 0.044(2) 0.060(2) -0.0312(17) -0.0025(18) -0.0071(17)

loop_
_atom_type_symbol
_atom_type_description
_atom_type_scat_dispersion_real
_atom_type_scat_dispersion_imag
_atom_type_scat_source
C C 0.0033 0.0016 'International Tables Vol C Tables 4.2.6.8 and 6.1.1.4'
H H 0.0000 0.0000 'International Tables Vol C Tables 4.2.6.8 and 6.1.1.4'
N N 0.0061 0.0033 'International Tables Vol C Tables 4.2.6.8 and 6.1.1.4'
O O 0.0106 0.0060 'International Tables Vol C Tables 4.2.6.8 and 6.1.1.4'
S S 0.1246 0.1234 'International Tables Vol C Tables 4.2.6.8 and 6.1.1.4'
Br Br -0.2901 2.4595 'International Tables Vol C Tables 4.2.6.8 and 6.1.1.4'

loop_
_geom_angle_atom_site_label_1
_geom_angle_atom_site_label_2
_geom_angle_atom_site_label_3
_geom_angle
C4 O1 C15 118.5(3)
C5 O2 H2' 113(3)
C7 N1 N2 115.6(3)
C8 N2 N1 120.9(2)
C8 N2 H2 120(2)
N1 N2 H2 119(2)
C8 N3 C9 125.6(2)
C8 N3 H3' 119(2)
C9 N3 H3' 115(2)
C2 C1 C6 119.1(3)
C2 C1 H1 120.4
C6 C1 H1 120.4
C1 C2 C3 122.6(3)
C1 C2 Br1 119.6(2)
C3 C2 Br1 117.8(2)
C4 C3 C2 118.1(3)
C4 C3 H3 120.9
C2 C3 H3 120.9
O1 C4 C3 126.0(3)
O1 C4 C5 113.8(3)
C3 C4 C5 120.2(3)
O2 C5 C6 119.3(3)
O2 C5 C4 120.0(3)
C6 C5 C4 120.7(3)
C5 C6 C1 119.2(3)
C5 C6 C7 119.2(3)
C1 C6 C7 121.5(3)
N1 C7 C6 121.9(3)
N1 C7 H7 119.1
C6 C7 H7 119.1
N3 C8 N2 116.6(3)
N3 C8 S1 124.5(2)
N2 C8 S1 118.8(2)
N3 C9 C14 111.7(3)
N3 C9 C10 108.2(2)
C14 C9 C10 111.4(3)
N3 C9 H9 108.5
C14 C9 H9 108.5
C10 C9 H9 108.5
C9 C10 C11 111.4(3)
C9 C10 H10A 109.3
C11 C10 H10A 109.3
C9 C10 H10B 109.3
C11 C10 H10B 109.3
H10A C10 H10B 108.0
C12 C11 C10 111.1(3)
C12 C11 H11A 109.4
C10 C11 H11A 109.4
C12 C11 H11B 109.4
C10 C11 H11B 109.4
H11A C11 H11B 108.0
C11 C12 C13 110.8(3)
C11 C12 H12A 109.5
C13 C12 H12A 109.5
C11 C12 H12B 109.5
C13 C12 H12B 109.5
H12A C12 H12B 108.1
C12 C13 C14 110.8(3)
C12 C13 H13A 109.5
C14 C13 H13A 109.5
C12 C13 H13B 109.5
C14 C13 H13B 109.5
H13A C13 H13B 108.1
C9 C14 C13 110.4(3)
C9 C14 H14A 109.6
C13 C14 H14A 109.6
C9 C14 H14B 109.6
C13 C14 H14B 109.6
H14A C14 H14B 108.1
O1 C15 H15A 109.5
O1 C15 H15B 109.5
H15A C15 H15B 109.5
O1 C15 H15C 109.5
H15A C15 H15C 109.5
H15B C15 H15C 109.5

loop_
_geom_bond_atom_site_label_1
_geom_bond_atom_site_label_2
_geom_bond_distance
Br1 C2 1.891(3)
S1 C8 1.685(3)
O1 C4 1.352(4)
O1 C15 1.417(4)
O2 C5 1.351(4)
O2 H2' 0.826(19)
N1 C7 1.267(4)
N1 N2 1.363(3)
N2 C8 1.342(4)
N2 H2 0.840(18)
N3 C8 1.308(4)
N3 C9 1.454(4)
N3 H3' 0.842(18)
C1 C2 1.366(4)
C1 C6 1.392(4)
C1 H1 0.9300
C2 C3 1.385(4)
C3 C4 1.374(4)
C3 H3 0.9300
C4 C5 1.394(4)
C5 C6 1.379(4)
C6 C7 1.449(4)
C7 H7 0.9300
C9 C14 1.506(4)
C9 C10 1.508(4)
C9 H9 0.9800
C10 C11 1.513(5)
C10 H10A 0.9700
C10 H10B 0.9700
C11 C12 1.507(6)
C11 H11A 0.9700
C11 H11B 0.9700
C12 C13 1.507(6)
C12 H12A 0.9700
C12 H12B 0.9700
C13 C14 1.513(5)
C13 H13A 0.9700
C13 H13B 0.9700
C14 H14A 0.9700
C14 H14B 0.9700
C15 H15A 0.9600
C15 H15B 0.9600
C15 H15C 0.9600

loop_
_geom_hbond_atom_site_label_D
_geom_hbond_atom_site_label_H
_geom_hbond_atom_site_label_A
_geom_hbond_site_symmetry_A
_geom_hbond_distance_DH
_geom_hbond_distance_HA
_geom_hbond_distance_DA
_geom_hbond_angle_DHA
O2 H2' O1 . 0.826(19) 2.21(4) 2.616(3) 110(3)
O2 H2' S1 2_667 0.826(19) 2.43(3) 3.142(2) 145(3)
N2 H2 O2 2_667 0.840(18) 2.25(2) 2.959(3) 142(3)
N3 H3' S1 1_455 0.842(18) 2.81(3) 3.483(3) 138(3)
C13 H13A <i>Cg</i>1 1_565 0.97 2.71 3.664(4) 168

loop_
_geom_torsion_atom_site_label_1
_geom_torsion_atom_site_label_2
_geom_torsion_atom_site_label_3
_geom_torsion_atom_site_label_4
_geom_torsion
C7 N1 N2 C8 -176.8(3)
C6 C1 C2 C3 0.5(5)
C6 C1 C2 Br1 -177.5(2)
C1 C2 C3 C4 -1.0(5)
Br1 C2 C3 C4 177.1(2)
C15 O1 C4 C3 3.8(5)
C15 O1 C4 C5 -175.5(3)
C2 C3 C4 O1 -178.6(3)
C2 C3 C4 C5 0.7(5)
O1 C4 C5 O2 0.7(4)
C3 C4 C5 O2 -178.7(3)
O1 C4 C5 C6 179.4(3)
C3 C4 C5 C6 0.0(5)
O2 C5 C6 C1 178.2(3)
C4 C5 C6 C1 -0.4(5)
O2 C5 C6 C7 0.2(4)
C4 C5 C6 C7 -178.4(3)
C2 C1 C6 C5 0.2(5)
C2 C1 C6 C7 178.1(3)
N2 N1 C7 C6 -175.5(3)
C5 C6 C7 N1 -172.0(3)
C1 C6 C7 N1 10.1(5)
C9 N3 C8 N2 179.5(3)
C9 N3 C8 S1 -0.6(5)
N1 N2 C8 N3 4.1(4)
N1 N2 C8 S1 -175.9(2)
C8 N3 C9 C14 -86.2(4)
C8 N3 C9 C10 150.8(3)
N3 C9 C10 C11 178.1(3)
C14 C9 C10 C11 54.9(4)
C9 C10 C11 C12 -54.6(5)
C10 C11 C12 C13 55.9(5)
C11 C12 C13 C14 -57.4(4)
N3 C9 C14 C13 -177.2(3)
C10 C9 C14 C13 -56.0(4)
C12 C13 C14 C9 57.3(4)

loop_
_cod_related_entry_id
_cod_related_entry_database
_cod_related_entry_code
1 ChemSpider 30657483
